data_7111732
loop_
_publ_author_name
'Burrows, Andrew D.'
'Frost, Christopher G.'
'Mahon, Mary F.'
'Raithby, Paul R.'
'Renouf, Catherine L.'
'Richardson, Christopher'
'Stevenson, Anna J.'

_publ_section_title
;
 Dipyridyl \b-diketonate complexes: versatile polydentate metalloligands
 for metal--organic frameworks and hydrogen-bonded networks
;
_journal_issue 28
_journal_name_full 'Chemical Communications'
_journal_page_first 5067
_journal_page_last 5069
_journal_paper_doi 10.1039/c0cc00646g
_journal_volume 46
_journal_year 2010
_chemical_formula_sum 'C54 H47 Cl4 Eu N8 O9'
_chemical_formula_weight 1245.76
_chemical_name_systematic
;
?
;
_space_group_IT_number 70
_symmetry_cell_setting orthorhombic
_symmetry_space_group_name_Hall '-F 2uv 2vw'
_symmetry_space_group_name_H-M 'F d d d :2'
_atom_sites_solution_hydrogens geom
_atom_sites_solution_primary direct
_atom_sites_solution_secondary difmap
_audit_creation_method SHELXL-97
_cell_angle_alpha 90.00
_cell_angle_beta 90.00
_cell_angle_gamma 90.00
_cell_formula_units_Z 8
_cell_length_a 15.1070(4)
_cell_length_b 27.3860(7)
_cell_length_c 29.0380(7)
_cell_measurement_reflns_used 69792
_cell_measurement_temperature 150(2)
_cell_measurement_theta_max 25.028
_cell_measurement_theta_min 2.910
_cell_volume 12013.6(5)
_computing_cell_refinement 'HKL Scalepack (Otwinowski & Minor 1997)'
_computing_data_collection 'Collect (Bruker AXS BV, 1997-2004)'
_computing_data_reduction 'Denzo & Scalepack (Otwinowski & Minor, 1997)'
_computing_molecular_graphics 'ORTEX (P.McArdle, 1995)'
_computing_publication_material 'SHELXL-97/2 (Sheldrick,1997)'
_computing_structure_refinement 'SHELXL-97 (Sheldrick, 1997)'
_computing_structure_solution 'SHELXS-97 (Sheldrick, 1990)'
_diffrn_ambient_temperature 150(2)
_diffrn_measured_fraction_theta_full 0.993
_diffrn_measured_fraction_theta_max 0.993
_diffrn_measurement_device_type '95mm CCD camera on \k-goniostat'
_diffrn_measurement_method CCD
_diffrn_radiation_monochromator graphite
_diffrn_radiation_source 'fine-focus sealed tube'
_diffrn_radiation_type MoK\a
_diffrn_radiation_wavelength 0.71073
_diffrn_reflns_av_R_equivalents 0.1149
_diffrn_reflns_av_sigmaI/netI 0.0360
_diffrn_reflns_limit_h_max 17
_diffrn_reflns_limit_h_min -17
_diffrn_reflns_limit_k_max 32
_diffrn_reflns_limit_k_min -32
_diffrn_reflns_limit_l_max 34
_diffrn_reflns_limit_l_min -34
_diffrn_reflns_number 47751
_diffrn_reflns_theta_full 25.02
_diffrn_reflns_theta_max 25.02
_diffrn_reflns_theta_min 4.02
_exptl_absorpt_coefficient_mu 1.279
_exptl_absorpt_correction_T_max 0.89
_exptl_absorpt_correction_T_min 0.80
_exptl_absorpt_correction_type multi-scan
_exptl_absorpt_process_details
;
multi-scan from symmetry-related measurements
Sortav (Blessing 1995)
;
_exptl_crystal_colour Yellow
_exptl_crystal_density_diffrn 1.378
_exptl_crystal_density_method 'not measured'
_exptl_crystal_description Block
_exptl_crystal_F_000 5040
_exptl_crystal_size_max 0.20
_exptl_crystal_size_mid 0.15
_exptl_crystal_size_min 0.15
_refine_diff_density_max 0.513
_refine_diff_density_min -0.353
_refine_diff_density_rms 0.086
_refine_ls_extinction_method none
_refine_ls_goodness_of_fit_ref 1.192
_refine_ls_hydrogen_treatment mixed
_refine_ls_matrix_type full
_refine_ls_number_parameters 174
_refine_ls_number_reflns 2638
_refine_ls_number_restraints 2
_refine_ls_restrained_S_all 1.192
_refine_ls_R_factor_all 0.0602
_refine_ls_R_factor_gt 0.0502
_refine_ls_shift/su_max 0.000
_refine_ls_shift/su_mean 0.000
_refine_ls_structure_factor_coef Fsqd
_refine_ls_weighting_details 'calc w=1/[\s^2^(Fo^2^)+(0.0506P)^2^+63.3648P] where P=(Fo^2^+2Fc^2^)/3'
_refine_ls_weighting_scheme calc
_refine_ls_wR_factor_gt 0.1079
_refine_ls_wR_factor_ref 0.1123
_reflns_number_gt 2424
_reflns_number_total 2638
_reflns_threshold_expression >2sigma(I)
_cod_data_source_file C0CC00646Gsup1.cif
_cod_data_source_block compound_5_k08adb26
_cod_depositor_comments
;
The following automatic conversions were performed:

'_symmetry_cell_setting' value 'Orthorhombic' changed to
'orthorhombic' according to
/home/saulius/struct/CIF-dictionaries/cif_core.dic dictionary named
'cif_core.dic' version 2.4.2 from
2011-04-26.

'_exptl_absorpt_correction_type' value 'Multi-scan'
changed to 'multi-scan' according to
/home/saulius/struct/CIF-dictionaries/cif_core.dic dictionary named
'cif_core.dic' version 2.4.2 from 2011-04-26.

Automatic conversion script
Id: cif_fix_values 1891 2012-01-12 08:04:46Z andrius 
;
_cod_original_sg_symbol_H-M Fddd
_cod_database_code 7111732

loop_
_symmetry_equiv_pos_as_xyz
'x, y, z'
'-x+1/4, -y+1/4, z'
'x, -y+1/4, -z+1/4'
'-x+1/4, y, -z+1/4'
'x, y+1/2, z+1/2'
'-x+1/4, -y+3/4, z+1/2'
'x, -y+3/4, -z+3/4'
'-x+1/4, y+1/2, -z+3/4'
'x+1/2, y, z+1/2'
'-x+3/4, -y+1/4, z+1/2'
'x+1/2, -y+1/4, -z+3/4'
'-x+3/4, y, -z+3/4'
'x+1/2, y+1/2, z'
'-x+3/4, -y+3/4, z'
'x+1/2, -y+3/4, -z+1/4'
'-x+3/4, y+1/2, -z+1/4'
'-x, -y, -z'
'x-1/4, y-1/4, -z'
'-x, y-1/4, z-1/4'
'x-1/4, -y, z-1/4'
'-x, -y+1/2, -z+1/2'
'x-1/4, y+1/4, -z+1/2'
'-x, y+1/4, z+1/4'
'x-1/4, -y+1/2, z+1/4'
'-x+1/2, -y, -z+1/2'
'x+1/4, y-1/4, -z+1/2'
'-x+1/2, y-1/4, z+1/4'
'x+1/4, -y, z+1/4'
'-x+1/2, -y+1/2, -z'
'x+1/4, y+1/4, -z'
'-x+1/2, y+1/4, z-1/4'
'x+1/4, -y+1/2, z-1/4'

loop_
_atom_site_label
_atom_site_type_symbol
_atom_site_fract_x
_atom_site_fract_y
_atom_site_fract_z
_atom_site_U_iso_or_equiv
_atom_site_adp_type
_atom_site_occupancy
_atom_site_symmetry_multiplicity
_atom_site_calc_flag
_atom_site_refinement_flags
Eu1 Eu 0.1250 0.1250 0.1250 0.03297(18) Uani 1 4 d S
Cl1 Cl 0.73697(9) 0.05883(6) 0.04676(6) 0.0646(4) Uani 1 1 d .
O1 O 0.0724(2) 0.07920(12) 0.05923(10) 0.0364(7) Uani 1 1 d .
O2 O 0.2388(2) 0.07625(13) 0.09556(11) 0.0427(8) Uani 1 1 d .
N1 N -0.0670(3) 0.03809(15) -0.08896(14) 0.0407(10) Uani 1 1 d D
N2 N 0.5396(3) 0.06250(19) 0.03893(18) 0.0562(12) Uani 1 1 d D
C1 C 0.1104(3) 0.06481(17) 0.02335(14) 0.0330(10) Uani 1 1 d .
C2 C 0.2027(3) 0.05941(18) 0.01798(16) 0.0382(11) Uani 1 1 d .
H2A H 0.2262 0.0509 -0.0113 0.046 Uiso 1 1 calc R
C3 C 0.2598(3) 0.06639(18) 0.05492(16) 0.0375(11) Uani 1 1 d .
C4 C 0.3599(3) 0.06338(18) 0.04751(16) 0.0408(11) Uani 1 1 d .
C5 C 0.3995(4) 0.0606(3) 0.0045(2) 0.0662(18) Uani 1 1 d .
H5 H 0.3648 0.0587 -0.0227 0.079 Uiso 1 1 calc R
C6 C 0.4905(4) 0.0605(3) 0.0024(2) 0.0714(19) Uani 1 1 d .
H6 H 0.5183 0.0590 -0.0270 0.086 Uiso 1 1 calc R
C7 C 0.5035(4) 0.0657(2) 0.0808(2) 0.0573(15) Uani 1 1 d .
H7 H 0.5405 0.0674 0.1072 0.069 Uiso 1 1 calc R
C8 C 0.4140(3) 0.0664(2) 0.08587(18) 0.0476(13) Uani 1 1 d .
H8 H 0.3886 0.0690 0.1157 0.057 Uiso 1 1 calc R
C9 C 0.0500(3) 0.05426(17) -0.01731(14) 0.0338(10) Uani 1 1 d .
C10 C -0.0384(3) 0.06728(18) -0.01348(16) 0.0408(12) Uani 1 1 d .
H10 H -0.0598 0.0821 0.0139 0.049 Uiso 1 1 calc R
C11 C -0.0949(4) 0.0585(2) -0.04987(18) 0.0469(12) Uani 1 1 d .
H11 H -0.1555 0.0673 -0.0470 0.056 Uiso 1 1 calc R
C12 C 0.0169(4) 0.0245(2) -0.09245(18) 0.0503(13) Uani 1 1 d .
H12 H 0.0361 0.0094 -0.1202 0.060 Uiso 1 1 calc R
C13 C 0.0780(3) 0.0315(2) -0.05716(16) 0.0454(12) Uani 1 1 d .
H13 H 0.1375 0.0208 -0.0604 0.054 Uiso 1 1 calc R
H2 H 0.5986(10) 0.065(3) 0.035(2) 0.024(19) Uiso 0.60 1 d PD
H1 H -0.106(5) 0.035(3) -0.112(2) 0.05(3) Uiso 0.65 1 d PD

loop_
_atom_site_aniso_label
_atom_site_aniso_U_11
_atom_site_aniso_U_22
_atom_site_aniso_U_33
_atom_site_aniso_U_23
_atom_site_aniso_U_13
_atom_site_aniso_U_12
Eu1 0.0231(3) 0.0538(3) 0.0220(2) 0.000 0.000 0.000
Cl1 0.0346(7) 0.0792(10) 0.0801(10) -0.0142(8) 0.0022(7) 0.0049(7)
O1 0.0314(18) 0.054(2) 0.0242(15) -0.0003(14) 0.0004(13) -0.0002(15)
O2 0.0307(18) 0.069(2) 0.0286(17) 0.0009(16) -0.0029(13) 0.0095(16)
N1 0.039(3) 0.047(2) 0.036(2) 0.0026(19) -0.0097(18) -0.0016(19)
N2 0.028(2) 0.077(3) 0.064(3) -0.004(3) 0.006(2) 0.006(2)
C1 0.030(3) 0.040(2) 0.029(2) 0.0035(19) -0.0017(19) -0.001(2)
C2 0.036(3) 0.050(3) 0.029(2) -0.003(2) -0.001(2) 0.005(2)
C3 0.034(3) 0.046(3) 0.033(3) 0.002(2) 0.000(2) 0.013(2)
C4 0.035(3) 0.048(3) 0.039(3) -0.003(2) 0.001(2) 0.009(2)
C5 0.035(3) 0.114(5) 0.049(3) -0.009(3) 0.000(2) 0.016(3)
C6 0.045(4) 0.118(6) 0.051(3) -0.009(4) 0.006(3) 0.013(4)
C7 0.039(3) 0.080(4) 0.053(3) 0.000(3) -0.006(3) -0.001(3)
C8 0.031(3) 0.069(4) 0.043(3) -0.005(3) -0.001(2) 0.001(3)
C9 0.038(3) 0.038(3) 0.026(2) 0.0015(19) -0.0041(19) -0.002(2)
C10 0.040(3) 0.048(3) 0.034(3) -0.007(2) -0.008(2) 0.001(2)
C11 0.044(3) 0.052(3) 0.045(3) 0.001(2) -0.011(2) 0.003(2)
C12 0.050(3) 0.066(4) 0.035(3) -0.014(2) -0.003(2) -0.005(3)
C13 0.036(3) 0.067(3) 0.033(3) -0.005(2) -0.002(2) 0.000(3)

loop_
_atom_type_symbol
_atom_type_description
_atom_type_scat_dispersion_real
_atom_type_scat_dispersion_imag
_atom_type_scat_source
C C 0.0033 0.0016 'International Tables Vol C Tables 4.2.6.8 and 6.1.1.4'
H H 0.0000 0.0000 'International Tables Vol C Tables 4.2.6.8 and 6.1.1.4'
O O 0.0106 0.0060 'International Tables Vol C Tables 4.2.6.8 and 6.1.1.4'
N N 0.0061 0.0033 'International Tables Vol C Tables 4.2.6.8 and 6.1.1.4'
Eu Eu -0.1578 3.6682 'International Tables Vol C Tables 4.2.6.8 and 6.1.1.4'
Cl Cl 0.1484 0.1585 'International Tables Vol C Tables 4.2.6.8 and 6.1.1.4'

loop_
_geom_angle_atom_site_label_1
_geom_angle_atom_site_label_2
_geom_angle_atom_site_label_3
_geom_angle
_geom_angle_site_symmetry_1
_geom_angle_site_symmetry_3
O2 Eu1 O2 110.37(18) 3 2
O2 Eu1 O2 85.37(17) 3 .
O2 Eu1 O2 137.11(15) 2 .
O2 Eu1 O2 137.11(15) 3 4
O2 Eu1 O2 85.37(17) 2 4
O2 Eu1 O2 110.37(18) . 4
O2 Eu1 O1 69.92(11) 3 3
O2 Eu1 O1 75.60(11) 2 3
O2 Eu1 O1 145.70(10) . 3
O2 Eu1 O1 76.47(11) 4 3
O2 Eu1 O1 76.47(11) 3 4
O2 Eu1 O1 145.70(10) 2 4
O2 Eu1 O1 75.60(11) . 4
O2 Eu1 O1 69.92(11) 4 4
O1 Eu1 O1 75.72(15) 3 4
O2 Eu1 O1 75.60(11) 3 2
O2 Eu1 O1 69.92(11) 2 2
O2 Eu1 O1 76.46(11) . 2
O2 Eu1 O1 145.70(10) 4 2
O1 Eu1 O1 117.54(15) 3 2
O1 Eu1 O1 141.66(14) 4 2
O2 Eu1 O1 145.70(10) 3 .
O2 Eu1 O1 76.46(11) 2 .
O2 Eu1 O1 69.92(11) . .
O2 Eu1 O1 75.60(11) 4 .
O1 Eu1 O1 141.66(14) 3 .
O1 Eu1 O1 117.54(15) 4 .
O1 Eu1 O1 75.72(15) 2 .
C1 O1 Eu1 132.0(3) . .
C3 O2 Eu1 130.9(3) . .
C12 N1 C11 119.1(4) . .
C12 N1 H1 123(6) . .
C11 N1 H1 118(6) . .
C6 N2 C7 120.9(5) . .
C6 N2 H2 118(5) . .
C7 N2 H2 120(5) . .
O1 C1 C2 125.3(4) . .
O1 C1 C9 115.5(4) . .
C2 C1 C9 119.2(4) . .
C3 C2 C1 120.9(4) . .
C3 C2 H2A 119.6 . .
C1 C2 H2A 119.6 . .
O2 C3 C2 126.9(4) . .
O2 C3 C4 113.2(4) . .
C2 C3 C4 119.8(4) . .
C8 C4 C5 118.3(5) . .
C8 C4 C3 117.8(4) . .
C5 C4 C3 123.8(4) . .
C6 C5 C4 118.2(5) . .
C6 C5 H5 120.9 . .
C4 C5 H5 120.9 . .
N2 C6 C5 122.3(6) . .
N2 C6 H6 118.9 . .
C5 C6 H6 118.9 . .
N2 C7 C8 120.4(5) . .
N2 C7 H7 119.8 . .
C8 C7 H7 119.8 . .
C7 C8 C4 119.9(5) . .
C7 C8 H8 120.0 . .
C4 C8 H8 120.0 . .
C13 C9 C10 118.6(4) . .
C13 C9 C1 123.6(4) . .
C10 C9 C1 117.8(4) . .
C11 C10 C9 119.3(5) . .
C11 C10 H10 120.3 . .
C9 C10 H10 120.3 . .
N1 C11 C10 122.0(5) . .
N1 C11 H11 119.0 . .
C10 C11 H11 119.0 . .
N1 C12 C13 122.6(5) . .
N1 C12 H12 118.7 . .
C13 C12 H12 118.7 . .
C9 C13 C12 118.4(5) . .
C9 C13 H13 120.8 . .
C12 C13 H13 120.8 . .

loop_
_geom_bond_atom_site_label_1
_geom_bond_atom_site_label_2
_geom_bond_distance
_geom_bond_site_symmetry_2
Eu1 O2 2.338(3) 3
Eu1 O2 2.338(3) 2
Eu1 O2 2.338(3) .
Eu1 O2 2.338(3) 4
Eu1 O1 2.419(3) 3
Eu1 O1 2.419(3) 4
Eu1 O1 2.419(3) 2
Eu1 O1 2.419(3) .
O1 C1 1.253(5) .
O2 C3 1.251(5) .
N1 C12 1.324(7) .
N1 C11 1.334(7) .
N1 H1 0.898(10) .
N2 C6 1.297(8) .
N2 C7 1.336(7) .
N2 H2 0.900(10) .
C1 C2 1.411(6) .
C1 C9 1.520(6) .
C2 C3 1.389(6) .
C2 H2A 0.9500 .
C3 C4 1.531(7) .
C4 C8 1.384(7) .
C4 C5 1.386(7) .
C5 C6 1.375(8) .
C5 H5 0.9500 .
C6 H6 0.9500 .
C7 C8 1.360(7) .
C7 H7 0.9500 .
C8 H8 0.9500 .
C9 C13 1.381(7) .
C9 C10 1.386(7) .
C10 C11 1.379(7) .
C10 H10 0.9500 .
C11 H11 0.9500 .
C12 C13 1.392(7) .
C12 H12 0.9500 .
C13 H13 0.9500 .
